data_4073476
loop_
_publ_author_name
'Grotjahn, Douglas B.'
'Zeng, Xi'
'Cooksy, Andrew L.'
'Kassel, W. Scott'
'DiPasquale, Antonio G.'
'Zakharov, Lev. N.'
'Rheingold, Arnold L.'

_publ_section_title
;
 Experimental and Computational Study of the Transformation of Terminal
 Alkynes to Vinylidene Ligands ontrans-(Chloro)bis(phosphine)Rh Fragments
 and Effects of Phosphine Substituents
;
_journal_issue 14
_journal_name_full Organometallics
_journal_page_first 3385
_journal_paper_doi 10.1021/om700355r
_journal_volume 26
_journal_year 2007
_chemical_formula_sum 'C25 H38 Cl O P2 Rh'
_chemical_formula_weight 554.85
_chemical_name_common DG1901
_chemical_name_systematic
;
 ?
;
_space_group.centring_type P

_space_group_IT_number 14
_space_group.IT_number 14

_symmetry_cell_setting monoclinic
_symmetry_space_group_name_Hall '-P 2yn'
_symmetry_space_group_name_H-M 'P 1 21/n 1'
_atom_sites_solution_hydrogens geom
_atom_sites_solution_primary direct
_atom_sites_solution_secondary difmap
_audit_creation_method SHELXL-97
_cell_angle_alpha 90.00
_cell_angle_beta 96.300(2)
_cell_angle_gamma 90.00
_cell_formula_units_Z 2
_cell_length_a 8.5410(8)
_cell_length_b 7.7860(7)
_cell_length_c 19.8080(17)
_cell_measurement_reflns_used 5031
_cell_measurement_temperature 208(2)
_cell_measurement_theta_max 28.03
_cell_measurement_theta_min 2.51
_cell_volume 1309.3(2)
_computing_cell_refinement 'Bruker SMART'
_computing_data_collection 'Bruker SMART'
_computing_data_reduction 'Bruker SAINT'
_computing_molecular_graphics ORTEP-32
_computing_publication_material WinGX
_computing_structure_refinement SHELXL-97
_computing_structure_solution SIR-2004
_diffrn_ambient_temperature 208(2)
_diffrn_measured_fraction_theta_full 0.999
_diffrn_measured_fraction_theta_max 0.999
_diffrn_measurement_device_type 'CCD area detector'
_diffrn_measurement_method 'phi and omega scans'
_diffrn_radiation_monochromator graphite
_diffrn_radiation_source 'fine-focus sealed tube'
_diffrn_radiation_type MoK\a
_diffrn_radiation_wavelength 0.71073
_diffrn_reflns_av_R_equivalents 0.0434
_diffrn_reflns_av_sigmaI/netI 0.0448
_diffrn_reflns_limit_h_max 10
_diffrn_reflns_limit_h_min -10
_diffrn_reflns_limit_k_max 8
_diffrn_reflns_limit_k_min -9
_diffrn_reflns_limit_l_max 22
_diffrn_reflns_limit_l_min -23
_diffrn_reflns_number 7073
_diffrn_reflns_theta_full 25.00
_diffrn_reflns_theta_max 25.02
_diffrn_reflns_theta_min 2.07
_exptl_absorpt_coefficient_mu 0.891
_exptl_absorpt_correction_T_max 0.9162
_exptl_absorpt_correction_T_min 0.8419
_exptl_absorpt_correction_type multi-scan
_exptl_absorpt_process_details SADABS
_exptl_crystal_colour yellow
_exptl_crystal_density_diffrn 1.407
_exptl_crystal_density_method 'not measured'
_exptl_crystal_description blade
_exptl_crystal_F_000 576
_exptl_crystal_size_max 0.20
_exptl_crystal_size_mid 0.15
_exptl_crystal_size_min 0.10
_refine_diff_density_max 0.928
_refine_diff_density_min -1.148
_refine_diff_density_rms 0.105
_refine_ls_extinction_method none
_refine_ls_goodness_of_fit_ref 1.210
_refine_ls_hydrogen_treatment constr
_refine_ls_matrix_type full
_refine_ls_number_parameters 146
_refine_ls_number_reflns 2314
_refine_ls_number_restraints 0
_refine_ls_restrained_S_all 1.210
_refine_ls_R_factor_all 0.0531
_refine_ls_R_factor_gt 0.0496
_refine_ls_shift/su_max 0.002
_refine_ls_shift/su_mean 0.000
_refine_ls_structure_factor_coef Fsqd
_refine_ls_weighting_details 'calc w=1/[\s^2^(Fo^2^)+(0.0374P)^2^+4.2029P] where P=(Fo^2^+2Fc^2^)/3'
_refine_ls_weighting_scheme calc
_refine_ls_wR_factor_gt 0.1227
_refine_ls_wR_factor_ref 0.1246
_reflns_number_gt 2158
_reflns_number_total 2314
_reflns_threshold_expression >2sigma(I)
_cod_data_source_file om700355r-file004.cif
_cod_data_source_block grot211
_cod_depositor_comments
;
The following automatic conversions were performed:

'_symmetry_cell_setting' value 'Monoclinic' changed to 'monoclinic'
according to /home/saulius/struct/CIF-dictionaries/cif_core.dic
dictionary named 'cif_core.dic' version 2.4.1 from 2010-06-29.

Automatic conversion script
Id: cif_fix_values 1715 2011-07-08 13:25:40Z adriana 

The following automatic conversions were performed:

'_space_group.centring_type' value 'primitive' was replaced with the
value 'P' as specified in the replacement file
'/home/antanas/src/cod-tools/trunk/data/replacement-values/replacement_values.lst'.

Automatic conversion script
Id: cif_fix_values 5642 2017-10-24 12:04:52Z antanas 
;
_cod_original_sg_symbol_H-M P2(1)/n
_cod_database_code 4073476

loop_
_symmetry_equiv_pos_as_xyz
'x, y, z'
'-x+1/2, y+1/2, -z+1/2'
'-x, -y, -z'
'x-1/2, -y-1/2, z-1/2'

loop_
_atom_site_label
_atom_site_type_symbol
_atom_site_fract_x
_atom_site_fract_y
_atom_site_fract_z
_atom_site_U_iso_or_equiv
_atom_site_adp_type
_atom_site_occupancy
_atom_site_symmetry_multiplicity
_atom_site_calc_flag
_atom_site_refinement_flags
C1 C 0.3019(5) 0.7470(6) 0.4383(2) 0.0300(10) Uani 1 1 d .
H1 H 0.3757 0.6773 0.4692 0.036 Uiso 1 1 calc R
C2 C 0.2512(7) 0.8981(7) 0.4797(3) 0.0430(13) Uani 1 1 d .
H2A H 0.3436 0.9609 0.4990 0.065 Uiso 1 1 calc R
H2B H 0.1940 0.8559 0.5161 0.065 Uiso 1 1 calc R
H2C H 0.1837 0.9738 0.4505 0.065 Uiso 1 1 calc R
C3 C 0.3929(6) 0.8067(8) 0.3800(3) 0.0410(13) Uani 1 1 d .
H3A H 0.3261 0.8806 0.3497 0.062 Uiso 1 1 calc R
H3B H 0.4243 0.7076 0.3551 0.062 Uiso 1 1 calc R
H3C H 0.4859 0.8698 0.3984 0.062 Uiso 1 1 calc R
C4 C 0.2083(5) 0.4347(6) 0.3622(2) 0.0290(10) Uani 1 1 d .
H4 H 0.2612 0.4867 0.3251 0.035 Uiso 1 1 calc R
C5 C 0.0778(6) 0.3174(7) 0.3307(3) 0.0430(13) Uani 1 1 d .
H5A H 0.1220 0.2323 0.3024 0.065 Uiso 1 1 calc R
H5B H -0.0004 0.3849 0.3031 0.065 Uiso 1 1 calc R
H5C H 0.0287 0.2600 0.3664 0.065 Uiso 1 1 calc R
C6 C 0.3303(6) 0.3326(7) 0.4076(3) 0.0361(12) Uani 1 1 d .
H6A H 0.2832 0.2902 0.4468 0.054 Uiso 1 1 calc R
H6B H 0.4189 0.4062 0.4227 0.054 Uiso 1 1 calc R
H6C H 0.3663 0.2364 0.3823 0.054 Uiso 1 1 calc R
C7 C 0.0111(5) 0.7447(6) 0.3502(2) 0.0256(10) Uani 1 1 d .
C8 C 0.0310(5) 0.7507(7) 0.2816(2) 0.0293(10) Uani 1 1 d .
H8 H 0.1054 0.6787 0.2643 0.035 Uiso 1 1 calc R
C9 C -0.0581(6) 0.8618(7) 0.2385(2) 0.0353(12) Uani 1 1 d .
H9 H -0.0436 0.8647 0.1922 0.042 Uiso 1 1 calc R
C10 C -0.1681(6) 0.9686(7) 0.2628(3) 0.0353(12) Uani 1 1 d .
H10 H -0.2287 1.0433 0.2332 0.042 Uiso 1 1 calc R
C11 C -0.1883(6) 0.9648(7) 0.3310(3) 0.0360(12) Uani 1 1 d .
H11 H -0.2612 1.0390 0.3482 0.043 Uiso 1 1 calc R
C12 C -0.1013(5) 0.8519(6) 0.3740(2) 0.0289(10) Uani 1 1 d .
H12 H -0.1184 0.8474 0.4201 0.035 Uiso 1 1 calc R
C13 C -0.171(2) 0.4975(19) 0.4475(7) 0.051(4) Uani 0.50 1 d P
O1 O -0.2519(4) 0.4861(4) 0.42266(15) 0.0567(7) Uani 0.50 1 d P
P1 P 0.12991(13) 0.60912(15) 0.41148(6) 0.0220(3) Uani 1 1 d .
Cl1 Cl -0.2519(4) 0.4861(4) 0.42266(15) 0.0567(7) Uani 0.50 1 d P
Rh1 Rh 0.0000 0.5000 0.5000 0.02405(19) Uani 1 2 d S

loop_
_atom_site_aniso_label
_atom_site_aniso_U_11
_atom_site_aniso_U_22
_atom_site_aniso_U_33
_atom_site_aniso_U_23
_atom_site_aniso_U_13
_atom_site_aniso_U_12
C1 0.023(2) 0.035(3) 0.030(3) 0.005(2) -0.0031(19) -0.008(2)
C2 0.048(3) 0.040(3) 0.040(3) -0.006(2) 0.000(2) -0.016(3)
C3 0.029(3) 0.047(3) 0.048(3) 0.004(3) 0.005(2) -0.012(2)
C4 0.025(2) 0.032(2) 0.030(2) 0.001(2) 0.0048(19) 0.001(2)
C5 0.038(3) 0.039(3) 0.052(3) -0.017(3) 0.006(3) -0.005(2)
C6 0.031(3) 0.036(3) 0.042(3) 0.008(2) 0.007(2) 0.010(2)
C7 0.020(2) 0.031(2) 0.025(2) 0.0042(19) 0.0024(18) -0.0026(19)
C8 0.024(2) 0.041(3) 0.023(2) 0.004(2) 0.0032(18) -0.001(2)
C9 0.029(3) 0.051(3) 0.025(2) 0.006(2) -0.001(2) -0.002(2)
C10 0.029(3) 0.038(3) 0.037(3) 0.010(2) -0.007(2) -0.004(2)
C11 0.029(3) 0.037(3) 0.042(3) 0.002(2) 0.005(2) 0.005(2)
C12 0.030(2) 0.033(3) 0.023(2) -0.0004(19) 0.0002(19) 0.001(2)
C13 0.074(11) 0.051(8) 0.031(7) -0.003(6) 0.023(7) -0.025(8)
O1 0.0579(17) 0.0693(17) 0.0445(16) 0.0116(13) 0.0133(12) -0.0180(14)
P1 0.0196(6) 0.0268(6) 0.0196(5) 0.0031(5) 0.0012(4) -0.0028(5)
Cl1 0.0579(17) 0.0693(17) 0.0445(16) 0.0116(13) 0.0133(12) -0.0180(14)
Rh1 0.0212(3) 0.0316(3) 0.0194(3) 0.0043(2) 0.00253(19) -0.0034(2)

loop_
_atom_type_symbol
_atom_type_description
_atom_type_scat_dispersion_real
_atom_type_scat_dispersion_imag
_atom_type_scat_source
C C 0.0033 0.0016 'International Tables Vol C Tables 4.2.6.8 and 6.1.1.4'
H H 0.0000 0.0000 'International Tables Vol C Tables 4.2.6.8 and 6.1.1.4'
O O 0.0106 0.0060 'International Tables Vol C Tables 4.2.6.8 and 6.1.1.4'
P P 0.1023 0.0942 'International Tables Vol C Tables 4.2.6.8 and 6.1.1.4'
Cl Cl 0.1484 0.1585 'International Tables Vol C Tables 4.2.6.8 and 6.1.1.4'
Rh Rh -1.1178 0.9187 'International Tables Vol C Tables 4.2.6.8 and 6.1.1.4'

loop_
_geom_angle_atom_site_label_1
_geom_angle_atom_site_label_2
_geom_angle_atom_site_label_3
_geom_angle
_geom_angle_site_symmetry_1
_geom_angle_site_symmetry_3
C2 C1 C3 111.6(4) . .
C2 C1 P1 109.8(3) . .
C3 C1 P1 114.3(3) . .
C2 C1 H1 106.9 . .
C3 C1 H1 106.9 . .
P1 C1 H1 106.9 . .
C1 C2 H2A 109.5 . .
C1 C2 H2B 109.5 . .
H2A C2 H2B 109.5 . .
C1 C2 H2C 109.5 . .
H2A C2 H2C 109.5 . .
H2B C2 H2C 109.5 . .
C1 C3 H3A 109.5 . .
C1 C3 H3B 109.5 . .
H3A C3 H3B 109.5 . .
C1 C3 H3C 109.5 . .
H3A C3 H3C 109.5 . .
H3B C3 H3C 109.5 . .
C5 C4 C6 110.6(4) . .
C5 C4 P1 111.6(3) . .
C6 C4 P1 109.7(3) . .
C5 C4 H4 108.3 . .
C6 C4 H4 108.3 . .
P1 C4 H4 108.3 . .
C4 C5 H5A 109.5 . .
C4 C5 H5B 109.5 . .
H5A C5 H5B 109.5 . .
C4 C5 H5C 109.5 . .
H5A C5 H5C 109.5 . .
H5B C5 H5C 109.5 . .
C4 C6 H6A 109.5 . .
C4 C6 H6B 109.5 . .
H6A C6 H6B 109.5 . .
C4 C6 H6C 109.5 . .
H6A C6 H6C 109.5 . .
H6B C6 H6C 109.5 . .
C8 C7 C12 118.3(4) . .
C8 C7 P1 123.4(4) . .
C12 C7 P1 118.3(3) . .
C9 C8 C7 120.4(5) . .
C9 C8 H8 119.8 . .
C7 C8 H8 119.8 . .
C10 C9 C8 120.8(5) . .
C10 C9 H9 119.6 . .
C8 C9 H9 119.6 . .
C9 C10 C11 119.4(5) . .
C9 C10 H10 120.3 . .
C11 C10 H10 120.3 . .
C10 C11 C12 120.0(5) . .
C10 C11 H11 120.0 . .
C12 C11 H11 120.0 . .
C11 C12 C7 121.1(4) . .
C11 C12 H12 119.5 . .
C7 C12 H12 119.5 . .
O1 C13 Rh1 174.4(17) . .
C13 O1 Rh1 3.8(12) . .
C7 P1 C4 106.3(2) . .
C7 P1 C1 102.8(2) . .
C4 P1 C1 104.9(2) . .
C7 P1 Rh1 115.67(15) . .
C4 P1 Rh1 111.12(16) . .
C1 P1 Rh1 115.02(15) . .
C13 Rh1 C13 180.000(4) 3_566 .
C13 Rh1 P1 89.5(4) 3_566 3_566
C13 Rh1 P1 90.5(4) . 3_566
C13 Rh1 P1 90.5(4) 3_566 .
C13 Rh1 P1 89.5(4) . .
P1 Rh1 P1 180.0 3_566 .
C13 Rh1 Cl1 1.8(5) 3_566 3_566
C13 Rh1 Cl1 178.2(5) . 3_566
P1 Rh1 Cl1 90.20(6) 3_566 3_566
P1 Rh1 Cl1 89.80(7) . 3_566
C13 Rh1 O1 1.8(5) 3_566 3_566
C13 Rh1 O1 178.2(5) . 3_566
P1 Rh1 O1 90.20(6) 3_566 3_566
P1 Rh1 O1 89.80(7) . 3_566
Cl1 Rh1 O1 0.00(12) 3_566 3_566
C13 Rh1 O1 178.2(5) 3_566 .
C13 Rh1 O1 1.8(5) . .
P1 Rh1 O1 89.80(7) 3_566 .
P1 Rh1 O1 90.20(6) . .
Cl1 Rh1 O1 180.000(1) 3_566 .
O1 Rh1 O1 180.000(1) 3_566 .

loop_
_geom_bond_atom_site_label_1
_geom_bond_atom_site_label_2
_geom_bond_distance
_geom_bond_site_symmetry_2
C1 C2 1.524(7) .
C1 C3 1.533(7) .
C1 P1 1.850(5) .
C1 H1 0.9900 .
C2 H2A 0.9700 .
C2 H2B 0.9700 .
C2 H2C 0.9700 .
C3 H3A 0.9700 .
C3 H3B 0.9700 .
C3 H3C 0.9700 .
C4 C5 1.522(7) .
C4 C6 1.523(7) .
C4 P1 1.841(5) .
C4 H4 0.9900 .
C5 H5A 0.9700 .
C5 H5B 0.9700 .
C5 H5C 0.9700 .
C6 H6A 0.9700 .
C6 H6B 0.9700 .
C6 H6C 0.9700 .
C7 C8 1.390(6) .
C7 C12 1.393(7) .
C7 P1 1.829(5) .
C8 C9 1.383(7) .
C8 H8 0.9400 .
C9 C10 1.379(7) .
C9 H9 0.9400 .
C10 C11 1.381(8) .
C10 H10 0.9400 .
C11 C12 1.382(7) .
C11 H11 0.9400 .
C12 H12 0.9400 .
C13 O1 0.808(17) .
C13 Rh1 1.697(19) .
O1 Rh1 2.503(3) .
P1 Rh1 2.3355(11) .
Rh1 C13 1.697(19) 3_566
Rh1 P1 2.3355(11) 3_566
Rh1 Cl1 2.503(3) 3_566
Rh1 O1 2.503(3) 3_566
